data_7021392
loop_
_publ_author_name
'Li, Meng'
'Hong, Jianquan'
'Chen, Zhenxia'
'Zhou, Xigeng'
'Zhang, Lixin'

_publ_section_title
;
 Synthesis, structure and reactivity of dinuclear rare earth metal
 bis(o-aminobenzyl) complexes bearing a 1,4-phenylenediamidinate
 co-ligand.
;
_journal_issue 23
_journal_name_full 'Dalton transactions (Cambridge, England : 2003)'
_journal_page_first 8288
_journal_page_last 8297
_journal_paper_doi 10.1039/c3dt33040k
_journal_volume 42
_journal_year 2013
_chemical_formula_sum 'C56 H74 N4'
_chemical_formula_weight 803.19
_chemical_name_systematic
;
?
;
_space_group_crystal_system triclinic
_space_group_IT_number 2
_space_group_name_Hall '-P 1'
_space_group_name_H-M_alt 'P -1'
_symmetry_space_group_name_Hall '-P 1'
_symmetry_space_group_name_H-M 'P -1'
_atom_sites_solution_hydrogens mixed
_atom_sites_solution_primary direct
_atom_sites_solution_secondary difmap
_audit_creation_method SHELXL-2013
_cell_angle_alpha 84.17(3)
_cell_angle_beta 75.17(2)
_cell_angle_gamma 77.17(3)
_cell_formula_units_Z 3
_cell_length_a 15.22(3)
_cell_length_b 15.72(3)
_cell_length_c 18.26(3)
_cell_measurement_reflns_used 3577
_cell_measurement_temperature 293(2)
_cell_measurement_theta_max 24.75
_cell_measurement_theta_min 2.31
_cell_volume 4113(13)
_computing_cell_refinement 'Bruker SMART'
_computing_data_collection 'Bruker SMART'
_computing_data_reduction 'Bruker SAINT'
_computing_molecular_graphics 'Bruker SHELXTL'
_computing_publication_material 'Bruker SHELXTL'
_computing_structure_refinement 'SHELXL-2013 (Sheldrick, 2013)'
_computing_structure_solution 'Bruker SHELXTL'
_diffrn_ambient_temperature 293(2)
_diffrn_measured_fraction_theta_full 0.952
_diffrn_measured_fraction_theta_max 0.973
_diffrn_measurement_device_type 'CCD area detector'
_diffrn_measurement_method 'phi and omega scans'
_diffrn_radiation_type MoK\a
_diffrn_radiation_wavelength 0.71073
_diffrn_reflns_av_R_equivalents 0.0264
_diffrn_reflns_av_unetI/netI 0.0664
_diffrn_reflns_Laue_measured_fraction_full 0.952
_diffrn_reflns_Laue_measured_fraction_max 0.973
_diffrn_reflns_limit_h_max 18
_diffrn_reflns_limit_h_min -18
_diffrn_reflns_limit_k_max 13
_diffrn_reflns_limit_k_min -18
_diffrn_reflns_limit_l_max 21
_diffrn_reflns_limit_l_min -21
_diffrn_reflns_number 17247
_diffrn_reflns_point_group_measured_fraction_full 0.952
_diffrn_reflns_point_group_measured_fraction_max 0.973
_diffrn_reflns_theta_full 25.242
_diffrn_reflns_theta_max 25.050
_diffrn_reflns_theta_min 1.155
_exptl_absorpt_coefficient_mu 0.056
_exptl_absorpt_correction_type none
_exptl_crystal_colour colorless
_exptl_crystal_density_diffrn 0.973
_exptl_crystal_description block
_exptl_crystal_F_000 1314
_exptl_crystal_size_max 0.400
_exptl_crystal_size_mid 0.150
_exptl_crystal_size_min 0.100
_platon_squeeze_details
;
The disordered solvents within the void were not crystallographically
well defined.
The SQUEEZE routine of the program PLATON was used
in order to eliminate the contribution of disordered solvents molecules,
thereby a final model based only on the ordered part of the crystal structure
was obtained.
The SQUEEZE routine suggested that a total potential solvent area volume of
793.7 Ang^3^, and a void electron population of 102 per cell.
Because the solvent involved in the recrystallization is toluene,
the amount of the disordered solvent was 2 per cell suggested by electron count.
The overall formula should be (C56H74N4).0.667(C7H8), considering the
contribution of solvent.
;
_refine_diff_density_max 0.301
_refine_diff_density_min -0.212
_refine_diff_density_rms 0.042
_refine_ls_extinction_method none
_refine_ls_goodness_of_fit_ref 1.002
_refine_ls_hydrogen_treatment mixed
_refine_ls_matrix_type full
_refine_ls_number_parameters 844
_refine_ls_number_reflns 14163
_refine_ls_number_restraints 93
_refine_ls_restrained_S_all 1.040
_refine_ls_R_factor_all 0.1306
_refine_ls_R_factor_gt 0.0753
_refine_ls_shift/su_max 0.000
_refine_ls_shift/su_mean 0.000
_refine_ls_structure_factor_coef Fsqd
_refine_ls_weighting_details
;
w=1/[\s^2^(Fo^2^)+4.8500P]
where P=(Fo^2^+2Fc^2^)/3
;
_refine_ls_weighting_scheme calc
_refine_ls_wR_factor_gt 0.1700
_refine_ls_wR_factor_ref 0.1825
_reflns_Friedel_coverage 0.000
_reflns_number_gt 7022
_reflns_number_total 14163
_reflns_threshold_expression 'I > 2\s(I)'
_cod_data_source_file c3dt33040k.txt
_cod_data_source_block a00122d
_cod_original_cell_volume 4112(13)
_cod_database_code 7021392
_shelx_space_group_comment
;
The symmetry employed for this shelxl refinement is uniquely defined
by the following loop, which should always be used as a source of
symmetry information in preference to the above space-group names.
They are only intended as comments.
;
_shelx_estimated_absorpt_t_min 0.978
_shelx_estimated_absorpt_t_max 0.994
_shelxl_version_number 2013-2

loop_
_space_group_symop_operation_xyz
'x, y, z'
'-x, -y, -z'

loop_
_atom_site_label
_atom_site_type_symbol
_atom_site_fract_x
_atom_site_fract_y
_atom_site_fract_z
_atom_site_U_iso_or_equiv
_atom_site_adp_type
_atom_site_occupancy
_atom_site_site_symmetry_order
_atom_site_calc_flag
_atom_site_refinement_flags_posn
_atom_site_refinement_flags_adp
C1 C 1.0529(2) 0.7119(2) 0.3314(2) 0.0568(9) Uani 1 1 d . .
C2 C 1.0448(3) 0.7307(2) 0.4060(2) 0.0608(9) Uani 1 1 d . .
C3 C 1.1256(3) 0.7324(3) 0.4272(3) 0.0834(13) Uani 1 1 d . .
H3 H 1.1223 0.7446 0.4767 0.100 Uiso 1 1 calc R U
C4 C 1.2090(3) 0.7166(3) 0.3771(4) 0.0962(15) Uani 1 1 d . .
H4 H 1.2625 0.7180 0.3923 0.115 Uiso 1 1 calc R U
C5 C 1.2152(3) 0.6990(3) 0.3058(3) 0.0908(14) Uani 1 1 d . .
H5 H 1.2734 0.6892 0.2721 0.109 Uiso 1 1 calc R U
C6 C 1.1385(3) 0.6946(2) 0.2799(2) 0.0652(10) Uani 1 1 d . .
C7 C 0.9521(3) 0.7529(2) 0.4597(2) 0.0697(10) Uani 1 1 d . .
H7 H 0.9109 0.7225 0.4437 0.084 Uiso 1 1 calc R U
C8 C 0.9513(3) 0.7224(3) 0.5416(2) 0.1022(15) Uani 1 1 d . .
H8A H 0.9768 0.6609 0.5440 0.153 Uiso 1 1 calc R U
H8B H 0.8886 0.7337 0.5718 0.153 Uiso 1 1 calc R U
H8C H 0.9879 0.7534 0.5605 0.153 Uiso 1 1 calc R U
C9 C 0.9125(3) 0.8494(3) 0.4524(3) 0.1017(15) Uani 1 1 d . .
H9A H 0.9542 0.8818 0.4627 0.153 Uiso 1 1 calc R U
H9B H 0.8534 0.8634 0.4880 0.153 Uiso 1 1 calc R U
H9C H 0.9048 0.8645 0.4018 0.153 Uiso 1 1 calc R U
C10 C 1.1471(3) 0.6769(3) 0.1992(2) 0.0852(13) Uani 1 1 d . .
H10 H 1.0904 0.6586 0.1970 0.102 Uiso 1 1 calc R U
C11 C 1.1528(4) 0.7601(4) 0.1493(3) 0.139(2) Uani 1 1 d . .
H11A H 1.0970 0.8031 0.1657 0.209 Uiso 1 1 calc R U
H11B H 1.1595 0.7477 0.0976 0.209 Uiso 1 1 calc R U
H11C H 1.2053 0.7822 0.1533 0.209 Uiso 1 1 calc R U
C12 C 1.2281(3) 0.6044(4) 0.1692(3) 0.130(2) Uani 1 1 d . .
H12A H 1.2851 0.6235 0.1641 0.195 Uiso 1 1 calc R U
H12B H 1.2245 0.5893 0.1205 0.195 Uiso 1 1 calc R U
H12C H 1.2262 0.5542 0.2037 0.195 Uiso 1 1 calc R U
C13 C 0.9286(3) 0.4942(2) 0.3433(2) 0.0607(10) Uani 1 1 d . .
C14 C 0.9704(3) 0.4321(2) 0.2904(2) 0.0728(11) Uani 1 1 d . .
C15 C 0.9327(4) 0.3575(3) 0.2956(3) 0.0911(14) Uani 1 1 d . .
H15 H 0.9594 0.3150 0.2601 0.109 Uiso 1 1 calc R U
C16 C 0.8581(4) 0.3466(3) 0.3514(3) 0.0973(16) Uani 1 1 d . .
H16 H 0.8339 0.2967 0.3541 0.117 Uiso 1 1 calc R U
C17 C 0.8181(3) 0.4078(3) 0.4038(3) 0.0861(13) Uani 1 1 d . .
H17 H 0.7663 0.3995 0.4416 0.103 Uiso 1 1 calc R U
C18 C 0.8532(3) 0.4827(2) 0.4019(2) 0.0675(10) Uani 1 1 d . .
C19 C 1.0551(3) 0.4419(3) 0.2300(3) 0.0903(13) Uani 1 1 d . .
H19 H 1.0593 0.5036 0.2264 0.108 Uiso 1 1 calc R U
C20 C 1.0523(4) 0.4185(4) 0.1521(3) 0.141(2) Uani 1 1 d . .
H20A H 1.0531 0.3572 0.1525 0.211 Uiso 1 1 calc R U
H20B H 1.1054 0.4320 0.1152 0.211 Uiso 1 1 calc R U
H20C H 0.9967 0.4515 0.1394 0.211 Uiso 1 1 calc R U
C21 C 1.1419(4) 0.3892(4) 0.2524(3) 0.144(2) Uani 1 1 d . .
H21A H 1.1363 0.3293 0.2631 0.216 Uiso 1 1 calc R U
H21B H 1.1488 0.4125 0.2967 0.216 Uiso 1 1 calc R U
H21C H 1.1953 0.3927 0.2115 0.216 Uiso 1 1 calc R U
C22 C 0.8120(3) 0.5464(3) 0.4629(3) 0.0849(13) Uani 1 1 d . .
H22 H 0.8335 0.6007 0.4440 0.102 Uiso 1 1 calc R U
C23 C 0.7067(4) 0.5685(4) 0.4815(4) 0.169(3) Uani 1 1 d . U
H23A H 0.6862 0.5822 0.4353 0.253 Uiso 1 1 calc R U
H23B H 0.6845 0.6180 0.5129 0.253 Uiso 1 1 calc R U
H23C H 0.6828 0.5194 0.5079 0.253 Uiso 1 1 calc R U
C24 C 0.8477(5) 0.5145(4) 0.5330(3) 0.143(2) Uani 1 1 d . U
H24A H 0.8307 0.4596 0.5516 0.215 Uiso 1 1 calc R U
H24B H 0.8210 0.5566 0.5714 0.215 Uiso 1 1 calc R U
H24C H 0.9141 0.5072 0.5205 0.215 Uiso 1 1 calc R U
C25 C 0.9314(2) 0.6522(2) 0.31213(18) 0.0488(8) Uani 1 1 d . .
C26 C 0.8419(2) 0.6682(2) 0.29044(17) 0.0449(7) Uani 1 1 d . .
C27 C 0.8258(2) 0.6239(2) 0.23670(19) 0.0566(9) Uani 1 1 d . .
H27 H 0.8709 0.5770 0.2152 0.068 Uiso 1 1 calc R U
C28 C 0.7443(2) 0.6467(2) 0.2133(2) 0.0600(9) Uani 1 1 d . .
H28 H 0.7356 0.6170 0.1750 0.072 Uiso 1 1 calc R U
C29 C 0.6755(2) 0.7142(2) 0.24695(18) 0.0483(8) Uani 1 1 d . .
C30 C 0.6906(2) 0.7565(2) 0.3018(2) 0.0599(9) Uani 1 1 d . .
H30 H 0.6439 0.8008 0.3259 0.072 Uiso 1 1 calc R U
C31 C 0.7739(2) 0.7353(2) 0.3229(2) 0.0600(9) Uani 1 1 d . .
H31 H 0.7837 0.7668 0.3595 0.072 Uiso 1 1 calc R U
C32 C 0.5905(2) 0.7397(2) 0.2184(2) 0.0549(9) Uani 1 1 d . .
C33 C 0.5287(3) 0.7695(3) 0.1090(2) 0.0783(12) Uani 1 1 d . .
C34 C 0.5179(4) 0.7026(5) 0.0714(3) 0.117(2) Uani 1 1 d . .
C35 C 0.4492(5) 0.7176(5) 0.0295(4) 0.150(2) Uani 1 1 d . U
H35 H 0.4410 0.6746 0.0019 0.180 Uiso 1 1 calc R U
C36 C 0.3960(5) 0.7998(6) 0.0327(4) 0.152(3) Uani 1 1 d . U
H36 H 0.3495 0.8099 0.0063 0.182 Uiso 1 1 calc R U
C37 C 0.4015(4) 0.8683(5) 0.0687(3) 0.133(2) Uani 1 1 d . .
H37 H 0.3613 0.9222 0.0678 0.159 Uiso 1 1 calc R U
C38 C 0.4730(3) 0.8521(4) 0.1080(3) 0.0954(15) Uani 1 1 d . .
C39 C 0.5784(6) 0.6133(5) 0.0715(4) 0.142(2) Uani 1 1 d . .
H39 H 0.6084 0.6092 0.1135 0.170 Uiso 1 1 calc R U
C40 C 0.6528(6) 0.6025(5) 0.0013(5) 0.209(4) Uani 1 1 d . U
H40A H 0.6260 0.6104 -0.0417 0.314 Uiso 1 1 calc R U
H40B H 0.6907 0.5449 0.0021 0.314 Uiso 1 1 calc R U
H40C H 0.6904 0.6451 -0.0022 0.314 Uiso 1 1 calc R U
C41 C 0.5256(6) 0.5420(6) 0.0852(5) 0.212(4) Uani 1 1 d . U
H41A H 0.4824 0.5527 0.0534 0.317 Uiso 1 1 calc R U
H41B H 0.4924 0.5399 0.1374 0.317 Uiso 1 1 calc R U
H41C H 0.5679 0.4872 0.0735 0.317 Uiso 1 1 calc R U
C42 C 0.4880(4) 0.9253(4) 0.1467(3) 0.116(2) Uani 1 1 d . .
H42 H 0.5128 0.8991 0.1901 0.139 Uiso 1 1 calc R U
C43 C 0.5594(5) 0.9733(5) 0.0967(4) 0.183(3) Uani 1 1 d . U
H43A H 0.6148 0.9319 0.0759 0.275 Uiso 1 1 calc R U
H43B H 0.5738 1.0130 0.1264 0.275 Uiso 1 1 calc R U
H43C H 0.5348 1.0054 0.0563 0.275 Uiso 1 1 calc R U
C44 C 0.4032(5) 0.9930(5) 0.1770(5) 0.228(4) Uani 1 1 d . U
H44A H 0.3702 1.0125 0.1380 0.342 Uiso 1 1 calc R U
H44B H 0.4213 1.0416 0.1927 0.342 Uiso 1 1 calc R U
H44C H 0.3637 0.9681 0.2195 0.342 Uiso 1 1 calc R U
C45 C 0.4856(2) 0.7227(3) 0.3448(2) 0.0622(10) Uani 1 1 d . .
C46 C 0.4537(3) 0.7864(3) 0.3975(2) 0.0695(10) Uani 1 1 d . .
C47 C 0.4275(3) 0.7593(3) 0.4723(2) 0.0910(14) Uani 1 1 d . .
H47 H 0.4063 0.8011 0.5089 0.109 Uiso 1 1 calc R U
C48 C 0.4313(3) 0.6746(4) 0.4948(3) 0.1013(16) Uani 1 1 d . .
H48 H 0.4125 0.6590 0.5461 0.122 Uiso 1 1 calc R U
C49 C 0.4623(3) 0.6120(3) 0.4433(3) 0.0909(14) Uani 1 1 d . .
H49 H 0.4649 0.5536 0.4593 0.109 Uiso 1 1 calc R U
C50 C 0.4904(3) 0.6348(3) 0.3660(2) 0.0731(11) Uani 1 1 d . .
C51 C 0.4439(3) 0.8822(3) 0.3751(3) 0.0884(13) Uani 1 1 d . .
H51 H 0.4805 0.8876 0.3228 0.106 Uiso 1 1 calc R U
C52 C 0.4790(4) 0.9333(4) 0.4242(3) 0.135(2) Uani 1 1 d . .
H52A H 0.4388 0.9360 0.4742 0.202 Uiso 1 1 calc R U
H52B H 0.4794 0.9915 0.4023 0.202 Uiso 1 1 calc R U
H52C H 0.5408 0.9047 0.4269 0.202 Uiso 1 1 calc R U
C53 C 0.3437(4) 0.9203(3) 0.3757(4) 0.137(2) Uani 1 1 d . .
H53A H 0.3269 0.8957 0.3365 0.206 Uiso 1 1 calc R U
H53B H 0.3353 0.9825 0.3670 0.206 Uiso 1 1 calc R U
H53C H 0.3050 0.9069 0.4241 0.206 Uiso 1 1 calc R U
C54 C 0.5210(3) 0.5646(3) 0.3111(3) 0.0971(14) Uani 1 1 d . .
H54 H 0.5486 0.5906 0.2619 0.116 Uiso 1 1 calc R U
C55 C 0.5916(5) 0.4907(4) 0.3296(4) 0.179(3) Uani 1 1 d . U
H55A H 0.6407 0.5125 0.3407 0.269 Uiso 1 1 calc R U
H55B H 0.6164 0.4539 0.2872 0.269 Uiso 1 1 calc R U
H55C H 0.5637 0.4576 0.3730 0.269 Uiso 1 1 calc R U
C56 C 0.4395(5) 0.5290(5) 0.3012(4) 0.186(3) Uani 1 1 d . U
H56A H 0.4004 0.5182 0.3501 0.279 Uiso 1 1 calc R U
H56B H 0.4625 0.4755 0.2752 0.279 Uiso 1 1 calc R U
H56C H 0.4043 0.5710 0.2721 0.279 Uiso 1 1 calc R U
C57 C 0.9793(3) 0.2285(2) 0.0816(2) 0.0666(10) Uani 1 1 d . .
C58 C 1.0678(3) 0.2198(3) 0.0348(2) 0.0770(11) Uani 1 1 d . .
C59 C 1.0836(4) 0.2814(3) -0.0244(3) 0.1104(17) Uani 1 1 d . .
H59 H 1.1426 0.2759 -0.0567 0.132 Uiso 1 1 calc R U
C60 C 1.0163(5) 0.3492(4) -0.0369(3) 0.129(2) Uani 1 1 d . .
H60 H 1.0284 0.3882 -0.0782 0.155 Uiso 1 1 calc R U
C61 C 0.9314(4) 0.3601(3) 0.0110(3) 0.1139(18) Uani 1 1 d . .
H61 H 0.8862 0.4085 0.0036 0.137 Uiso 1 1 calc R U
C62 C 0.9097(3) 0.3008(3) 0.0712(2) 0.0798(12) Uani 1 1 d . .
C63 C 1.1469(3) 0.1482(3) 0.0458(3) 0.0881(13) Uani 1 1 d . .
H63 H 1.1221 0.1076 0.0861 0.106 Uiso 1 1 calc R U
C64 C 1.1900(3) 0.0981(3) -0.0250(3) 0.1209(19) Uani 1 1 d . .
H64A H 1.2190 0.1353 -0.0644 0.181 Uiso 1 1 calc R U
H64B H 1.1427 0.0784 -0.0409 0.181 Uiso 1 1 calc R U
H64C H 1.2358 0.0486 -0.0147 0.181 Uiso 1 1 calc R U
C65 C 1.2170(4) 0.1861(4) 0.0727(4) 0.141(2) Uani 1 1 d . .
H65A H 1.2354 0.2325 0.0378 0.212 Uiso 1 1 calc R U
H65B H 1.2705 0.1411 0.0750 0.212 Uiso 1 1 calc R U
H65C H 1.1889 0.2085 0.1221 0.212 Uiso 1 1 calc R U
C66 C 0.8156(4) 0.3128(3) 0.1223(3) 0.0971(15) Uani 1 1 d . .
H66 H 0.8204 0.2742 0.1674 0.116 Uiso 1 1 calc R U
C67 C 0.7810(4) 0.4060(4) 0.1497(4) 0.154(2) Uani 1 1 d . U
H67A H 0.8287 0.4234 0.1667 0.232 Uiso 1 1 calc R U
H67B H 0.7267 0.4080 0.1907 0.232 Uiso 1 1 calc R U
H67C H 0.7659 0.4450 0.1086 0.232 Uiso 1 1 calc R U
C68 C 0.7466(4) 0.2872(4) 0.0895(4) 0.158(3) Uani 1 1 d . .
H68A H 0.7423 0.3216 0.0436 0.237 Uiso 1 1 calc R U
H68B H 0.6872 0.2970 0.1251 0.237 Uiso 1 1 calc R U
H68C H 0.7656 0.2265 0.0786 0.237 Uiso 1 1 calc R U
C69 C 0.9556(2) 0.0895(2) 0.13761(19) 0.0554(9) Uani 1 1 d . .
C70 C 0.9777(2) 0.0443(2) 0.06682(19) 0.0544(9) Uani 1 1 d . .
C71 C 1.0369(2) -0.0356(2) 0.0593(2) 0.0599(9) Uani 1 1 d . .
H71 H 1.0626 -0.0605 0.0995 0.072 Uiso 1 1 calc R U
C72 C 1.0591(2) -0.0795(2) -0.00569(19) 0.0608(9) Uani 1 1 d . .
H72 H 1.0994 -0.1337 -0.0091 0.073 Uiso 1 1 calc R U
C73 C 0.9098(3) 0.0629(2) 0.2766(2) 0.0614(9) Uani 1 1 d . .
C74 C 0.9784(3) 0.0626(2) 0.3132(2) 0.0685(10) Uani 1 1 d . .
C75 C 0.9514(4) 0.0827(3) 0.3891(3) 0.0929(14) Uani 1 1 d . .
H75 H 0.9964 0.0832 0.4152 0.111 Uiso 1 1 calc R U
C76 C 0.8619(5) 0.1012(3) 0.4252(3) 0.1098(18) Uani 1 1 d . .
H76 H 0.8450 0.1135 0.4763 0.132 Uiso 1 1 calc R U
C77 C 0.7972(4) 0.1020(3) 0.3885(3) 0.1066(17) Uani 1 1 d . .
H77 H 0.7351 0.1163 0.4144 0.128 Uiso 1 1 calc R U
C78 C 0.8184(3) 0.0825(3) 0.3129(3) 0.0841(12) Uani 1 1 d . .
C79 C 1.0781(3) 0.0387(3) 0.2748(3) 0.0828(12) Uani 1 1 d . .
H79 H 1.0813 0.0424 0.2203 0.099 Uiso 1 1 calc R U
C80 C 1.1191(4) -0.0548(4) 0.2937(4) 0.151(2) Uani 1 1 d . U
H80A H 1.1253 -0.0603 0.3451 0.227 Uiso 1 1 calc R U
H80B H 1.1791 -0.0720 0.2600 0.227 Uiso 1 1 calc R U
H80C H 1.0790 -0.0918 0.2881 0.227 Uiso 1 1 calc R U
C81 C 1.1366(4) 0.0987(4) 0.2865(4) 0.157(2) Uani 1 1 d . U
H81A H 1.1122 0.1572 0.2700 0.235 Uiso 1 1 calc R U
H81B H 1.1992 0.0803 0.2576 0.235 Uiso 1 1 calc R U
H81C H 1.1359 0.0973 0.3393 0.235 Uiso 1 1 calc R U
C82 C 0.7432(4) 0.0818(5) 0.2721(3) 0.131(2) Uani 1 1 d . .
H82 H 0.7716 0.0830 0.2175 0.158 Uiso 1 1 calc R U
C83 C 0.7038(5) -0.0005(6) 0.2919(5) 0.209(4) Uani 1 1 d . U
H83A H 0.7478 -0.0459 0.3100 0.314 Uiso 1 1 calc R U
H83B H 0.6914 -0.0188 0.2476 0.314 Uiso 1 1 calc R U
H83C H 0.6471 0.0112 0.3307 0.314 Uiso 1 1 calc R U
C84 C 0.6644(5) 0.1620(6) 0.2877(4) 0.203(3) Uani 1 1 d . U
H84A H 0.6240 0.1642 0.2546 0.304 Uiso 1 1 calc R U
H84B H 0.6898 0.2139 0.2789 0.304 Uiso 1 1 calc R U
H84C H 0.6298 0.1585 0.3395 0.304 Uiso 1 1 calc R U
N1 N 0.97047(18) 0.71833(17) 0.30611(15) 0.0519(7) Uani 1 1 d . .
N2 N 0.96679(19) 0.57102(18) 0.33804(17) 0.0570(7) Uani 1 1 d D .
H2N H 1.0190(15) 0.568(2) 0.3463(19) 0.068 Uiso 1 1 d D U
N3 N 0.60259(19) 0.7533(2) 0.14520(16) 0.0638(8) Uani 1 1 d . .
N4 N 0.5072(2) 0.7490(2) 0.26604(17) 0.0652(8) Uani 1 1 d D .
H4N H 0.4588(17) 0.768(2) 0.255(2) 0.078 Uiso 1 1 d D U
N5 N 0.9551(2) 0.17041(18) 0.14466(15) 0.0609(8) Uani 1 1 d . .
N6 N 0.9351(2) 0.03619(19) 0.20053(17) 0.0600(8) Uani 1 1 d D .
H6N H 0.930(2) -0.0137(15) 0.190(2) 0.072 Uiso 1 1 d D U

loop_
_atom_site_aniso_label
_atom_site_aniso_U_11
_atom_site_aniso_U_22
_atom_site_aniso_U_33
_atom_site_aniso_U_23
_atom_site_aniso_U_13
_atom_site_aniso_U_12
C1 0.057(2) 0.0423(19) 0.079(3) 0.0085(18) -0.032(2) -0.0132(16)
C2 0.069(3) 0.049(2) 0.075(3) 0.0039(18) -0.034(2) -0.0188(18)
C3 0.099(4) 0.073(3) 0.100(3) 0.011(2) -0.059(3) -0.030(3)
C4 0.068(3) 0.098(4) 0.139(5) 0.019(3) -0.055(3) -0.027(3)
C5 0.059(3) 0.094(3) 0.118(4) 0.018(3) -0.028(3) -0.016(2)
C6 0.052(2) 0.058(2) 0.087(3) 0.005(2) -0.022(2) -0.0109(18)
C7 0.084(3) 0.059(2) 0.071(3) -0.0020(19) -0.027(2) -0.013(2)
C8 0.127(4) 0.105(4) 0.074(3) 0.008(3) -0.029(3) -0.024(3)
C9 0.118(4) 0.073(3) 0.105(4) -0.008(3) -0.029(3) 0.004(3)
C10 0.068(3) 0.099(3) 0.081(3) -0.004(3) -0.012(2) -0.009(2)
C11 0.173(6) 0.125(5) 0.088(4) 0.020(3) -0.010(4) -0.002(4)
C12 0.096(4) 0.123(5) 0.147(5) -0.031(4) -0.005(4) 0.010(3)
C13 0.072(3) 0.042(2) 0.078(3) 0.0080(19) -0.041(2) -0.0124(19)
C14 0.094(3) 0.048(2) 0.081(3) 0.004(2) -0.037(3) -0.010(2)
C15 0.131(4) 0.053(3) 0.105(4) -0.001(2) -0.055(3) -0.021(3)
C16 0.131(5) 0.061(3) 0.128(4) 0.024(3) -0.071(4) -0.044(3)
C17 0.088(3) 0.068(3) 0.112(4) 0.019(3) -0.040(3) -0.028(3)
C18 0.068(3) 0.052(2) 0.089(3) 0.014(2) -0.031(2) -0.018(2)
C19 0.117(4) 0.059(3) 0.089(3) -0.014(2) -0.021(3) -0.006(3)
C20 0.183(6) 0.139(5) 0.093(4) -0.025(4) -0.034(4) -0.008(4)
C21 0.100(4) 0.168(6) 0.147(5) 0.023(4) -0.036(4) 0.002(4)
C22 0.077(3) 0.070(3) 0.098(3) 0.012(3) -0.001(3) -0.025(2)
C23 0.118(5) 0.164(5) 0.203(6) -0.035(5) 0.015(4) -0.034(4)
C24 0.216(6) 0.110(4) 0.101(4) -0.013(3) -0.047(4) -0.013(4)
C25 0.050(2) 0.0452(19) 0.050(2) -0.0019(15) -0.0148(16) -0.0046(16)
C26 0.0445(19) 0.0425(18) 0.0487(19) -0.0008(15) -0.0143(15) -0.0082(15)
C27 0.048(2) 0.059(2) 0.060(2) -0.0113(18) -0.0149(17) 0.0026(17)
C28 0.058(2) 0.066(2) 0.060(2) -0.0135(18) -0.0221(18) -0.0067(19)
C29 0.046(2) 0.0507(19) 0.0464(19) 0.0005(16) -0.0104(16) -0.0089(16)
C30 0.045(2) 0.059(2) 0.074(2) -0.0189(19) -0.0165(18) 0.0036(17)
C31 0.057(2) 0.056(2) 0.072(2) -0.0179(19) -0.0229(19) -0.0059(18)
C32 0.044(2) 0.058(2) 0.062(2) 0.0030(18) -0.0152(18) -0.0066(16)
C33 0.058(3) 0.116(4) 0.063(3) 0.020(3) -0.023(2) -0.021(3)
C34 0.109(4) 0.168(6) 0.106(4) 0.033(4) -0.070(3) -0.060(4)
C35 0.158(4) 0.173(4) 0.145(4) -0.007(3) -0.065(3) -0.055(4)
C36 0.133(4) 0.176(5) 0.159(4) 0.019(4) -0.064(3) -0.039(4)
C37 0.095(4) 0.170(6) 0.119(5) 0.062(4) -0.042(4) -0.009(4)
C38 0.064(3) 0.136(5) 0.074(3) 0.035(3) -0.016(2) -0.012(3)
C39 0.179(7) 0.151(6) 0.138(6) -0.001(5) -0.089(5) -0.066(6)
C40 0.202(7) 0.200(7) 0.185(6) 0.009(6) 0.005(6) -0.025(6)
C41 0.251(7) 0.207(7) 0.213(7) -0.018(6) -0.078(6) -0.093(6)
C42 0.099(4) 0.118(4) 0.084(3) 0.038(3) -0.006(3) 0.037(3)
C43 0.189(6) 0.186(6) 0.166(6) 0.003(5) -0.005(5) -0.069(5)
C44 0.177(6) 0.204(7) 0.225(7) -0.002(6) -0.005(5) 0.067(5)
C45 0.045(2) 0.082(3) 0.057(2) 0.023(2) -0.0132(17) -0.0185(19)
C46 0.061(2) 0.083(3) 0.060(3) 0.000(2) -0.007(2) -0.014(2)
C47 0.099(3) 0.107(4) 0.057(3) -0.001(3) -0.002(2) -0.020(3)
C48 0.109(4) 0.125(5) 0.058(3) 0.019(3) -0.008(3) -0.025(3)
C49 0.090(3) 0.097(4) 0.079(3) 0.038(3) -0.019(3) -0.025(3)
C50 0.066(3) 0.079(3) 0.067(3) 0.015(2) -0.013(2) -0.012(2)
C51 0.090(3) 0.085(3) 0.080(3) 0.000(2) -0.006(3) -0.014(3)
C52 0.163(6) 0.121(5) 0.132(5) -0.016(4) -0.033(4) -0.053(4)
C53 0.100(4) 0.108(4) 0.193(6) 0.029(4) -0.046(4) -0.002(3)
C54 0.105(4) 0.082(3) 0.098(4) 0.023(3) -0.023(3) -0.021(3)
C55 0.171(5) 0.148(5) 0.162(5) 0.016(4) -0.022(4) 0.055(4)
C56 0.170(6) 0.173(6) 0.231(7) -0.060(5) -0.055(5) -0.037(5)
C57 0.087(3) 0.047(2) 0.061(2) -0.0027(18) -0.012(2) -0.010(2)
C58 0.091(3) 0.060(2) 0.074(3) 0.004(2) -0.008(2) -0.019(2)
C59 0.125(4) 0.091(4) 0.097(4) 0.020(3) -0.001(3) -0.025(3)
C60 0.155(6) 0.092(4) 0.112(4) 0.042(3) -0.007(4) -0.016(4)
C61 0.143(5) 0.078(3) 0.103(4) 0.020(3) -0.034(4) 0.008(3)
C62 0.105(3) 0.060(3) 0.068(3) -0.006(2) -0.018(2) -0.003(2)
C63 0.078(3) 0.075(3) 0.104(4) 0.004(3) -0.009(3) -0.020(2)
C64 0.100(4) 0.104(4) 0.123(4) -0.012(3) 0.027(3) -0.007(3)
C65 0.106(4) 0.129(5) 0.201(7) 0.008(4) -0.056(4) -0.033(4)
C66 0.098(4) 0.080(3) 0.094(3) -0.015(3) -0.015(3) 0.019(3)
C67 0.155(5) 0.123(4) 0.163(5) -0.055(4) -0.033(4) 0.032(4)
C68 0.109(5) 0.186(7) 0.176(6) -0.079(5) -0.011(4) -0.020(4)
C69 0.056(2) 0.053(2) 0.052(2) -0.0028(18) -0.0062(17) -0.0073(17)
C70 0.061(2) 0.047(2) 0.051(2) -0.0044(16) -0.0089(17) -0.0082(17)
C71 0.072(2) 0.049(2) 0.055(2) -0.0009(17) -0.0190(19) -0.0019(18)
C72 0.071(2) 0.046(2) 0.057(2) -0.0045(18) -0.0126(19) 0.0028(18)
C73 0.076(3) 0.050(2) 0.052(2) -0.0044(17) -0.003(2) -0.0136(19)
C74 0.090(3) 0.055(2) 0.061(3) -0.0089(19) -0.013(2) -0.019(2)
C75 0.134(5) 0.084(3) 0.070(3) -0.012(2) -0.021(3) -0.040(3)
C76 0.154(6) 0.104(4) 0.066(3) -0.027(3) 0.009(4) -0.046(4)
C77 0.099(4) 0.110(4) 0.087(4) -0.018(3) 0.026(3) -0.021(3)
C78 0.077(3) 0.092(3) 0.071(3) -0.010(2) 0.003(3) -0.013(2)
C79 0.089(3) 0.088(3) 0.080(3) -0.012(2) -0.032(3) -0.020(3)
C80 0.127(4) 0.103(4) 0.204(6) 0.014(4) -0.025(4) -0.006(3)
C81 0.128(4) 0.142(5) 0.207(6) -0.053(4) -0.011(4) -0.059(4)
C82 0.075(4) 0.174(6) 0.117(5) -0.005(4) 0.008(3) -0.003(4)
C83 0.182(6) 0.223(7) 0.263(8) 0.003(6) -0.094(6) -0.087(6)
C84 0.140(5) 0.242(7) 0.197(6) 0.002(6) -0.039(5) 0.016(5)
N1 0.0506(17) 0.0471(16) 0.0621(18) 0.0015(13) -0.0211(14) -0.0114(13)
N2 0.0522(18) 0.0446(16) 0.079(2) 0.0034(14) -0.0290(16) -0.0067(14)
N3 0.0520(18) 0.089(2) 0.0502(18) 0.0068(16) -0.0185(15) -0.0114(16)
N4 0.0473(19) 0.085(2) 0.0575(19) 0.0142(16) -0.0169(16) -0.0036(17)
N5 0.075(2) 0.0502(18) 0.0523(18) -0.0060(14) -0.0082(15) -0.0089(15)
N6 0.073(2) 0.0530(18) 0.0520(19) -0.0074(16) -0.0071(15) -0.0155(16)

loop_
_atom_type_symbol
_atom_type_description
_atom_type_scat_dispersion_real
_atom_type_scat_dispersion_imag
_atom_type_scat_source
C C 0.0033 0.0016 'International Tables Vol C Tables 4.2.6.8 and 6.1.1.4'
H H 0.0000 0.0000 'International Tables Vol C Tables 4.2.6.8 and 6.1.1.4'
N N 0.0061 0.0033 'International Tables Vol C Tables 4.2.6.8 and 6.1.1.4'

loop_
_geom_angle_atom_site_label_1
_geom_angle_atom_site_label_2
_geom_angle_atom_site_label_3
_geom_angle
_geom_angle_site_symmetry_1
_geom_angle_site_symmetry_3
C6 C1 C2 121.7(3) . .
C6 C1 N1 119.4(4) . .
C2 C1 N1 118.7(3) . .
C3 C2 C1 117.5(4) . .
C3 C2 C7 121.4(4) . .
C1 C2 C7 121.0(3) . .
C4 C3 C2 121.1(5) . .
C4 C3 H3 119.4 . .
C2 C3 H3 119.4 . .
C5 C4 C3 120.3(4) . .
C5 C4 H4 119.8 . .
C3 C4 H4 119.8 . .
C4 C5 C6 122.6(5) . .
C4 C5 H5 118.7 . .
C6 C5 H5 118.7 . .
C5 C6 C1 116.7(4) . .
C5 C6 C10 121.5(4) . .
C1 C6 C10 121.7(3) . .
C2 C7 C9 110.0(3) . .
C2 C7 C8 114.2(4) . .
C9 C7 C8 111.8(4) . .
C2 C7 H7 106.8 . .
C9 C7 H7 106.8 . .
C8 C7 H7 106.8 . .
C7 C8 H8A 109.5 . .
C7 C8 H8B 109.5 . .
H8A C8 H8B 109.5 . .
C7 C8 H8C 109.5 . .
H8A C8 H8C 109.5 . .
H8B C8 H8C 109.5 . .
C7 C9 H9A 109.5 . .
C7 C9 H9B 109.5 . .
H9A C9 H9B 109.5 . .
C7 C9 H9C 109.5 . .
H9A C9 H9C 109.5 . .
H9B C9 H9C 109.5 . .
C6 C10 C12 113.0(4) . .
C6 C10 C11 110.3(4) . .
C12 C10 C11 110.8(4) . .
C6 C10 H10 107.5 . .
C12 C10 H10 107.5 . .
C11 C10 H10 107.5 . .
C10 C11 H11A 109.5 . .
C10 C11 H11B 109.5 . .
H11A C11 H11B 109.5 . .
C10 C11 H11C 109.5 . .
H11A C11 H11C 109.5 . .
H11B C11 H11C 109.5 . .
C10 C12 H12A 109.5 . .
C10 C12 H12B 109.5 . .
H12A C12 H12B 109.5 . .
C10 C12 H12C 109.5 . .
H12A C12 H12C 109.5 . .
H12B C12 H12C 109.5 . .
C14 C13 C18 121.5(4) . .
C14 C13 N2 118.4(4) . .
C18 C13 N2 120.1(4) . .
C13 C14 C15 118.1(4) . .
C13 C14 C19 121.5(4) . .
C15 C14 C19 120.3(4) . .
C16 C15 C14 120.8(5) . .
C16 C15 H15 119.6 . .
C14 C15 H15 119.6 . .
C15 C16 C17 120.6(5) . .
C15 C16 H16 119.7 . .
C17 C16 H16 119.7 . .
C16 C17 C18 121.2(5) . .
C16 C17 H17 119.4 . .
C18 C17 H17 119.4 . .
C13 C18 C17 117.8(4) . .
C13 C18 C22 121.9(4) . .
C17 C18 C22 120.4(4) . .
C14 C19 C20 113.7(4) . .
C14 C19 C21 110.4(4) . .
C20 C19 C21 110.6(4) . .
C14 C19 H19 107.2 . .
C20 C19 H19 107.2 . .
C21 C19 H19 107.2 . .
C19 C20 H20A 109.5 . .
C19 C20 H20B 109.5 . .
H20A C20 H20B 109.5 . .
C19 C20 H20C 109.5 . .
H20A C20 H20C 109.5 . .
H20B C20 H20C 109.5 . .
C19 C21 H21A 109.5 . .
C19 C21 H21B 109.5 . .
H21A C21 H21B 109.5 . .
C19 C21 H21C 109.5 . .
H21A C21 H21C 109.5 . .
H21B C21 H21C 109.5 . .
C18 C22 C24 110.7(4) . .
C18 C22 C23 113.1(4) . .
C24 C22 C23 111.5(5) . .
C18 C22 H22 107.1 . .
C24 C22 H22 107.1 . .
C23 C22 H22 107.1 . .
C22 C23 H23A 109.5 . .
C22 C23 H23B 109.5 . .
H23A C23 H23B 109.5 . .
C22 C23 H23C 109.5 . .
H23A C23 H23C 109.5 . .
H23B C23 H23C 109.5 . .
C22 C24 H24A 109.5 . .
C22 C24 H24B 109.5 . .
H24A C24 H24B 109.5 . .
C22 C24 H24C 109.5 . .
H24A C24 H24C 109.5 . .
H24B C24 H24C 109.5 . .
N1 C25 N2 124.0(3) . .
N1 C25 C26 116.6(3) . .
N2 C25 C26 119.3(3) . .
C27 C26 C31 118.5(3) . .
C27 C26 C25 123.8(3) . .
C31 C26 C25 117.6(3) . .
C26 C27 C28 121.6(3) . .
C26 C27 H27 119.2 . .
C28 C27 H27 119.2 . .
C27 C28 C29 119.5(3) . .
C27 C28 H28 120.2 . .
C29 C28 H28 120.2 . .
C30 C29 C28 118.8(3) . .
C30 C29 C32 122.8(3) . .
C28 C29 C32 118.3(3) . .
C29 C30 C31 121.2(3) . .
C29 C30 H30 119.4 . .
C31 C30 H30 119.4 . .
C26 C31 C30 120.3(3) . .
C26 C31 H31 119.8 . .
C30 C31 H31 119.8 . .
N3 C32 N4 123.1(3) . .
N3 C32 C29 116.3(3) . .
N4 C32 C29 120.6(3) . .
C34 C33 C38 121.7(5) . .
C34 C33 N3 117.9(4) . .
C38 C33 N3 120.3(5) . .
C33 C34 C35 119.9(7) . .
C33 C34 C39 122.2(5) . .
C35 C34 C39 118.0(6) . .
C36 C35 C34 114.9(7) . .
C36 C35 H35 122.5 . .
C34 C35 H35 122.5 . .
C37 C36 C35 128.8(7) . .
C37 C36 H36 115.6 . .
C35 C36 H36 115.6 . .
C36 C37 C38 115.0(7) . .
C36 C37 H37 122.5 . .
C38 C37 H37 122.5 . .
C33 C38 C37 119.6(6) . .
C33 C38 C42 121.2(4) . .
C37 C38 C42 119.2(6) . .
C40 C39 C41 111.9(7) . .
C40 C39 C34 110.5(6) . .
C41 C39 C34 113.3(7) . .
C40 C39 H39 106.9 . .
C41 C39 H39 106.9 . .
C34 C39 H39 106.9 . .
C39 C40 H40A 109.5 . .
C39 C40 H40B 109.5 . .
H40A C40 H40B 109.5 . .
C39 C40 H40C 109.5 . .
H40A C40 H40C 109.5 . .
H40B C40 H40C 109.5 . .
C39 C41 H41A 109.5 . .
C39 C41 H41B 109.5 . .
H41A C41 H41B 109.5 . .
C39 C41 H41C 109.5 . .
H41A C41 H41C 109.5 . .
H41B C41 H41C 109.5 . .
C38 C42 C44 115.9(6) . .
C38 C42 C43 112.8(5) . .
C44 C42 C43 107.0(6) . .
C38 C42 H42 106.8 . .
C44 C42 H42 106.8 . .
C43 C42 H42 106.8 . .
C42 C43 H43A 109.5 . .
C42 C43 H43B 109.5 . .
H43A C43 H43B 109.5 . .
C42 C43 H43C 109.5 . .
H43A C43 H43C 109.5 . .
H43B C43 H43C 109.5 . .
C42 C44 H44A 109.5 . .
C42 C44 H44B 109.5 . .
H44A C44 H44B 109.5 . .
C42 C44 H44C 109.5 . .
H44A C44 H44C 109.5 . .
H44B C44 H44C 109.5 . .
C46 C45 C50 121.7(4) . .
C46 C45 N4 118.6(4) . .
C50 C45 N4 119.5(4) . .
C47 C46 C45 117.3(4) . .
C47 C46 C51 120.4(4) . .
C45 C46 C51 122.3(4) . .
C48 C47 C46 122.5(5) . .
C48 C47 H47 118.7 . .
C46 C47 H47 118.7 . .
C47 C48 C49 120.4(5) . .
C47 C48 H48 119.8 . .
C49 C48 H48 119.8 . .
C48 C49 C50 120.3(5) . .
C48 C49 H49 119.9 . .
C50 C49 H49 119.9 . .
C45 C50 C49 117.9(4) . .
C45 C50 C54 123.4(4) . .
C49 C50 C54 118.6(4) . .
C46 C51 C53 108.8(4) . .
C46 C51 C52 113.9(4) . .
C53 C51 C52 110.9(5) . .
C46 C51 H51 107.7 . .
C53 C51 H51 107.7 . .
C52 C51 H51 107.7 . .
C51 C52 H52A 109.5 . .
C51 C52 H52B 109.5 . .
H52A C52 H52B 109.5 . .
C51 C52 H52C 109.5 . .
H52A C52 H52C 109.5 . .
H52B C52 H52C 109.5 . .
C51 C53 H53A 109.5 . .
C51 C53 H53B 109.5 . .
H53A C53 H53B 109.5 . .
C51 C53 H53C 109.5 . .
H53A C53 H53C 109.5 . .
H53B C53 H53C 109.5 . .
C55 C54 C50 114.5(5) . .
C55 C54 C56 108.5(5) . .
C50 C54 C56 111.8(5) . .
C55 C54 H54 107.2 . .
C50 C54 H54 107.2 . .
C56 C54 H54 107.2 . .
C54 C55 H55A 109.5 . .
C54 C55 H55B 109.5 . .
H55A C55 H55B 109.5 . .
C54 C55 H55C 109.5 . .
H55A C55 H55C 109.5 . .
H55B C55 H55C 109.5 . .
C54 C56 H56A 109.5 . .
C54 C56 H56B 109.5 . .
H56A C56 H56B 109.5 . .
C54 C56 H56C 109.5 . .
H56A C56 H56C 109.5 . .
H56B C56 H56C 109.5 . .
C58 C57 C62 120.1(4) . .
C58 C57 N5 123.2(3) . .
C62 C57 N5 116.5(4) . .
C57 C58 C59 118.1(4) . .
C57 C58 C63 123.2(4) . .
C59 C58 C63 118.8(4) . .
C60 C59 C58 122.2(5) . .
C60 C59 H59 118.9 . .
C58 C59 H59 118.9 . .
C61 C60 C59 119.6(5) . .
C61 C60 H60 120.2 . .
C59 C60 H60 120.2 . .
C60 C61 C62 121.7(5) . .
C60 C61 H61 119.2 . .
C62 C61 H61 119.2 . .
C61 C62 C57 118.1(4) . .
C61 C62 C66 121.0(4) . .
C57 C62 C66 120.9(4) . .
C58 C63 C64 111.0(4) . .
C58 C63 C65 109.6(4) . .
C64 C63 C65 112.8(4) . .
C58 C63 H63 107.7 . .
C64 C63 H63 107.7 . .
C65 C63 H63 107.7 . .
C63 C64 H64A 109.5 . .
C63 C64 H64B 109.5 . .
H64A C64 H64B 109.5 . .
C63 C64 H64C 109.5 . .
H64A C64 H64C 109.5 . .
H64B C64 H64C 109.5 . .
C63 C65 H65A 109.5 . .
C63 C65 H65B 109.5 . .
H65A C65 H65B 109.5 . .
C63 C65 H65C 109.5 . .
H65A C65 H65C 109.5 . .
H65B C65 H65C 109.5 . .
C68 C66 C62 113.5(4) . .
C68 C66 C67 110.5(5) . .
C62 C66 C67 112.0(5) . .
C68 C66 H66 106.8 . .
C62 C66 H66 106.8 . .
C67 C66 H66 106.8 . .
C66 C67 H67A 109.5 . .
C66 C67 H67B 109.5 . .
H67A C67 H67B 109.5 . .
C66 C67 H67C 109.5 . .
H67A C67 H67C 109.5 . .
H67B C67 H67C 109.5 . .
C66 C68 H68A 109.5 . .
C66 C68 H68B 109.5 . .
H68A C68 H68B 109.5 . .
C66 C68 H68C 109.5 . .
H68A C68 H68C 109.5 . .
H68B C68 H68C 109.5 . .
N5 C69 N6 119.9(3) . .
N5 C69 C70 127.0(3) . .
N6 C69 C70 113.0(3) . .
C71 C70 C72 117.7(3) . 2_755
C71 C70 C69 119.9(3) . .
C72 C70 C69 122.4(3) 2_755 .
C72 C71 C70 121.5(3) . .
C72 C71 H71 119.2 . .
C70 C71 H71 119.2 . .
C71 C72 C70 120.8(3) . 2_755
C71 C72 H72 119.6 . .
C70 C72 H72 119.6 2_755 .
C78 C73 C74 121.5(4) . .
C78 C73 N6 119.1(4) . .
C74 C73 N6 119.2(4) . .
C73 C74 C75 117.8(4) . .
C73 C74 C79 121.8(4) . .
C75 C74 C79 120.3(4) . .
C76 C75 C74 121.0(5) . .
C76 C75 H75 119.5 . .
C74 C75 H75 119.5 . .
C77 C76 C75 120.1(5) . .
C77 C76 H76 120.0 . .
C75 C76 H76 120.0 . .
C76 C77 C78 122.4(5) . .
C76 C77 H77 118.8 . .
C78 C77 H77 118.8 . .
C73 C78 C77 117.2(5) . .
C73 C78 C82 121.1(4) . .
C77 C78 C82 121.7(5) . .
C74 C79 C81 115.0(4) . .
C74 C79 C80 111.7(4) . .
C81 C79 C80 110.9(5) . .
C74 C79 H79 106.2 . .
C81 C79 H79 106.2 . .
C80 C79 H79 106.2 . .
C79 C80 H80A 109.5 . .
C79 C80 H80B 109.5 . .
H80A C80 H80B 109.5 . .
C79 C80 H80C 109.5 . .
H80A C80 H80C 109.5 . .
H80B C80 H80C 109.5 . .
C79 C81 H81A 109.5 . .
C79 C81 H81B 109.5 . .
H81A C81 H81B 109.5 . .
C79 C81 H81C 109.5 . .
H81A C81 H81C 109.5 . .
H81B C81 H81C 109.5 . .
C83 C82 C78 112.1(5) . .
C83 C82 C84 109.6(6) . .
C78 C82 C84 112.2(6) . .
C83 C82 H82 107.6 . .
C78 C82 H82 107.6 . .
C84 C82 H82 107.6 . .
C82 C83 H83A 109.5 . .
C82 C83 H83B 109.5 . .
H83A C83 H83B 109.5 . .
C82 C83 H83C 109.5 . .
H83A C83 H83C 109.5 . .
H83B C83 H83C 109.5 . .
C82 C84 H84A 109.5 . .
C82 C84 H84B 109.5 . .
H84A C84 H84B 109.5 . .
C82 C84 H84C 109.5 . .
H84A C84 H84C 109.5 . .
H84B C84 H84C 109.5 . .
C25 N1 C1 121.2(3) . .
C25 N2 C13 126.7(3) . .
C25 N2 H2N 112(2) . .
C13 N2 H2N 121(2) . .
C32 N3 C33 122.7(3) . .
C32 N4 C45 127.6(3) . .
C32 N4 H4N 126(3) . .
C45 N4 H4N 106(3) . .
C69 N5 C57 122.8(3) . .
C69 N6 C73 125.1(3) . .
C69 N6 H6N 113(3) . .
C73 N6 H6N 121(3) . .

loop_
_geom_bond_atom_site_label_1
_geom_bond_atom_site_label_2
_geom_bond_distance
_geom_bond_site_symmetry_2
C1 C6 1.387(5) .
C1 C2 1.392(5) .
C1 N1 1.425(4) .
C2 C3 1.386(5) .
C2 C7 1.489(5) .
C3 C4 1.350(6) .
C3 H3 0.9300 .
C4 C5 1.334(7) .
C4 H4 0.9300 .
C5 C6 1.384(6) .
C5 H5 0.9300 .
C6 C10 1.494(6) .
C7 C9 1.509(6) .
C7 C8 1.520(6) .
C7 H7 0.9800 .
C8 H8A 0.9600 .
C8 H8B 0.9600 .
C8 H8C 0.9600 .
C9 H9A 0.9600 .
C9 H9B 0.9600 .
C9 H9C 0.9600 .
C10 C12 1.508(6) .
C10 C11 1.523(6) .
C10 H10 0.9800 .
C11 H11A 0.9600 .
C11 H11B 0.9600 .
C11 H11C 0.9600 .
C12 H12A 0.9600 .
C12 H12B 0.9600 .
C12 H12C 0.9600 .
C13 C14 1.377(5) .
C13 C18 1.385(5) .
C13 N2 1.437(5) .
C14 C15 1.401(6) .
C14 C19 1.493(6) .
C15 C16 1.347(7) .
C15 H15 0.9300 .
C16 C17 1.355(6) .
C16 H16 0.9300 .
C17 C18 1.391(6) .
C17 H17 0.9300 .
C18 C22 1.491(6) .
C19 C20 1.517(6) .
C19 C21 1.523(6) .
C19 H19 0.9800 .
C20 H20A 0.9600 .
C20 H20B 0.9600 .
C20 H20C 0.9600 .
C21 H21A 0.9600 .
C21 H21B 0.9600 .
C21 H21C 0.9600 .
C22 C24 1.514(7) .
C22 C23 1.516(7) .
C22 H22 0.9800 .
C23 H23A 0.9600 .
C23 H23B 0.9600 .
C23 H23C 0.9600 .
C24 H24A 0.9600 .
C24 H24B 0.9600 .
C24 H24C 0.9600 .
C25 N1 1.290(4) .
C25 N2 1.359(4) .
C25 C26 1.476(5) .
C26 C27 1.359(5) .
C26 C31 1.365(5) .
C27 C28 1.375(5) .
C27 H27 0.9300 .
C28 C29 1.381(5) .
C28 H28 0.9300 .
C29 C30 1.349(5) .
C29 C32 1.476(5) .
C30 C31 1.379(5) .
C30 H30 0.9300 .
C31 H31 0.9300 .
C32 N3 1.303(5) .
C32 N4 1.328(5) .
C33 C34 1.374(7) .
C33 C38 1.386(7) .
C33 N3 1.409(5) .
C34 C35 1.412(7) .
C34 C39 1.499(8) .
C35 C36 1.362(9) .
C35 H35 0.9300 .
C36 C37 1.346(9) .
C36 H36 0.9300 .
C37 C38 1.416(7) .
C37 H37 0.9300 .
C38 C42 1.497(7) .
C39 C40 1.473(9) .
C39 C41 1.484(9) .
C39 H39 0.9800 .
C40 H40A 0.9600 .
C40 H40B 0.9600 .
C40 H40C 0.9600 .
C41 H41A 0.9600 .
C41 H41B 0.9600 .
C41 H41C 0.9600 .
C42 C44 1.499(8) .
C42 C43 1.515(8) .
C42 H42 0.9800 .
C43 H43A 0.9600 .
C43 H43B 0.9600 .
C43 H43C 0.9600 .
C44 H44A 0.9600 .
C44 H44B 0.9600 .
C44 H44C 0.9600 .
C45 C46 1.382(5) .
C45 C50 1.386(6) .
C45 N4 1.429(5) .
C46 C47 1.373(6) .
C46 C51 1.504(6) .
C47 C48 1.346(7) .
C47 H47 0.9300 .
C48 C49 1.352(6) .
C48 H48 0.9300 .
C49 C50 1.400(6) .
C49 H49 0.9300 .
C50 C54 1.482(6) .
C51 C53 1.507(7) .
C51 C52 1.521(6) .
C51 H51 0.9800 .
C52 H52A 0.9600 .
C52 H52B 0.9600 .
C52 H52C 0.9600 .
C53 H53A 0.9600 .
C53 H53B 0.9600 .
C53 H53C 0.9600 .
C54 C55 1.474(7) .
C54 C56 1.526(7) .
C54 H54 0.9800 .
C55 H55A 0.9600 .
C55 H55B 0.9600 .
C55 H55C 0.9600 .
C56 H56A 0.9600 .
C56 H56B 0.9600 .
C56 H56C 0.9600 .
C57 C58 1.384(6) .
C57 C62 1.405(5) .
C57 N5 1.419(5) .
C58 C59 1.388(6) .
C58 C63 1.494(6) .
C59 C60 1.349(7) .
C59 H59 0.9300 .
C60 C61 1.348(7) .
C60 H60 0.9300 .
C61 C62 1.388(6) .
C61 H61 0.9300 .
C62 C66 1.480(6) .
C63 C64 1.505(6) .
C63 C65 1.529(6) .
C63 H63 0.9800 .
C64 H64A 0.9600 .
C64 H64B 0.9600 .
C64 H64C 0.9600 .
C65 H65A 0.9600 .
C65 H65B 0.9600 .
C65 H65C 0.9600 .
C66 C68 1.476(7) .
C66 C67 1.530(7) .
C66 H66 0.9800 .
C67 H67A 0.9600 .
C67 H67B 0.9600 .
C67 H67C 0.9600 .
C68 H68A 0.9600 .
C68 H68B 0.9600 .
C68 H68C 0.9600 .
C69 N5 1.290(5) .
C69 N6 1.362(4) .
C69 C70 1.465(5) .
C70 C71 1.370(5) .
C70 C72 1.386(5) 2_755
C71 C72 1.362(5) .
C71 H71 0.9300 .
C72 C70 1.386(5) 2_755
C72 H72 0.9300 .
C73 C78 1.359(6) .
C73 C74 1.375(5) .
C73 N6 1.424(5) .
C74 C75 1.389(6) .
C74 C79 1.480(6) .
C75 C76 1.333(7) .
C75 H75 0.9300 .
C76 C77 1.324(7) .
C76 H76 0.9300 .
C77 C78 1.385(7) .
C77 H77 0.9300 .
C78 C82 1.521(7) .
C79 C81 1.498(6) .
C79 C80 1.506(7) .
C79 H79 0.9800 .
C80 H80A 0.9600 .
C80 H80B 0.9600 .
C80 H80C 0.9600 .
C81 H81A 0.9600 .
C81 H81B 0.9600 .
C81 H81C 0.9600 .
C82 C83 1.516(9) .
C82 C84 1.529(8) .
C82 H82 0.9800 .
C83 H83A 0.9600 .
C83 H83B 0.9600 .
C83 H83C 0.9600 .
C84 H84A 0.9600 .
C84 H84B 0.9600 .
C84 H84C 0.9600 .
N2 H2N 0.836(18) .
N4 H4N 0.798(18) .
N6 H6N 0.846(18) .

loop_
_platon_squeeze_void_nr
_platon_squeeze_void_average_x
_platon_squeeze_void_average_y
_platon_squeeze_void_average_z
_platon_squeeze_void_volume
_platon_squeeze_void_count_electrons
_platon_squeeze_void_content
1 0.103 0.162 0.819 32 9 ' '
2 0.125 0.012 0.437 7 0 ' '
3 0.211 0.971 0.123 13 0 ' '
4 0.416 0.224 0.290 332 41 ' '
5 0.584 0.776 0.710 332 41 ' '
6 0.310 0.842 0.239 10 0 ' '
7 0.690 0.158 0.761 10 0 ' '
8 0.789 0.028 0.877 13 0 ' '
9 0.896 0.838 0.181 32 9 ' '
10 0.875 0.988 0.562 7 0 ' '
